data_4306685
loop_
_publ_author_name
'Wontae Noh'
'Gregory S. Girolami'

_publ_section_title
;
Mono(cycloheptatrienyl) Tantalum Chemistry: Synthesis and Characterization
of New Tantalum Halide, Hydride, and Alkyl Species
;
_journal_name_full 'Inorganic Chemistry'
_journal_page_first 10682
_journal_page_last 10691
_journal_paper_doi 10.1021/ic8015035
_journal_volume 47
_journal_year 2008
_chemical_formula_sum 'C13 H25 Cl P2 Ta'
_chemical_formula_weight 459.67
_chemical_name_systematic
; 
 ? 
;
_space_group_IT_number 7
_symmetry_cell_setting monoclinic
_symmetry_space_group_name_Hall 'P -2yac'
_symmetry_space_group_name_H-M 'P 1 n 1'
_atom_sites_solution_hydrogens geom
_atom_sites_solution_primary direct
_atom_sites_solution_secondary difmap
_audit_creation_method SHELXL-97
_cell_angle_alpha 90.00
_cell_angle_beta 91.052(6)
_cell_angle_gamma 90.00
_cell_formula_units_Z 2
_cell_length_a 6.689(3)
_cell_length_b 12.867(5)
_cell_length_c 9.599(4)
_cell_measurement_temperature 193(2)
_cell_volume 826.0(6)
_computing_structure_refinement 'SHELXL-97 (Sheldrick, 1997)'
_computing_structure_solution 'SHELXS-97 (Sheldrick, 1990)'
_diffrn_ambient_temperature 193(2)
_diffrn_measured_fraction_theta_full 1.000
_diffrn_measured_fraction_theta_max 1.000
_diffrn_radiation_monochromator graphite
_diffrn_radiation_source 'fine-focus sealed tube'
_diffrn_radiation_type MoK\a
_diffrn_radiation_wavelength 0.71073
_diffrn_reflns_av_R_equivalents 0.1617
_diffrn_reflns_av_sigmaI/netI 0.1626
_diffrn_reflns_limit_h_max 8
_diffrn_reflns_limit_h_min -8
_diffrn_reflns_limit_k_max 15
_diffrn_reflns_limit_k_min -15
_diffrn_reflns_limit_l_max 11
_diffrn_reflns_limit_l_min -11
_diffrn_reflns_number 8504
_diffrn_reflns_theta_full 25.32
_diffrn_reflns_theta_max 25.32
_diffrn_reflns_theta_min 1.58
_diffrn_standards_decay_% 0
_exptl_absorpt_coefficient_mu 6.988
_exptl_absorpt_correction_type integration
_exptl_crystal_density_diffrn 1.848
_exptl_crystal_density_method 'not measured'
_exptl_crystal_F_000 446
_exptl_crystal_size_max 0.20
_exptl_crystal_size_mid 0.16
_exptl_crystal_size_min 0.10
_refine_diff_density_max 5.572
_refine_diff_density_min -1.030
_refine_diff_density_rms 0.369
_refine_ls_abs_structure_details 'Flack H D (1983), Acta Cryst. A39, 876-881'
_refine_ls_abs_structure_Flack -0.08(4)
_refine_ls_extinction_method none
_refine_ls_goodness_of_fit_ref 0.974
_refine_ls_hydrogen_treatment mixed
_refine_ls_matrix_type full
_refine_ls_number_parameters 160
_refine_ls_number_reflns 3001
_refine_ls_number_restraints 103
_refine_ls_restrained_S_all 0.957
_refine_ls_R_factor_all 0.1231
_refine_ls_R_factor_gt 0.0901
_refine_ls_shift/su_max 0.000
_refine_ls_shift/su_mean 0.000
_refine_ls_structure_factor_coef Fsqd
_refine_ls_weighting_details 'calc w=1/[\s^2^(Fo^2^)+(0.1428P)^2^+0.0000P] where P=(Fo^2^+2Fc^2^)/3'
_refine_ls_weighting_scheme calc
_refine_ls_wR_factor_gt 0.2096
_refine_ls_wR_factor_ref 0.2267
_reflns_number_gt 2125
_reflns_number_total 3001
_reflns_threshold_expression >2sigma(I)
_cod_data_source_file ic8015035_si_002_2.cif
_cod_data_source_block f19cface
_cod_depositor_comments
;
The following automatic conversions were performed:
'_symmetry_cell_setting' value 'Monoclinic' changed to 'monoclinic'
according to '/home/saulius/struct/CIF-dictionaries/cif_core.dic'
dictionary named 'cif_core.dic' version 2.4.1 from 2010-06-29.

Automatic conversion script
Id: cif_fix_enum 1527 2010-12-29 10:47:43Z saulius 
;
_cod_database_code 4306685

loop_
_symmetry_equiv_pos_as_xyz
'x, y, z'
'x+1/2, -y, z+1/2'

loop_
_atom_site_label
_atom_site_type_symbol
_atom_site_fract_x
_atom_site_fract_y
_atom_site_fract_z
_atom_site_U_iso_or_equiv
_atom_site_adp_type
_atom_site_occupancy
_atom_site_symmetry_multiplicity
_atom_site_calc_flag
_atom_site_refinement_flags
_atom_site_disorder_assembly
_atom_site_disorder_group
Ta1 Ta 0.19308(6) 0.80186(6) 0.08217(6) 0.0274(3) Uani 1 1 d U . .
Cl1 Cl -0.0380(13) 0.6568(7) 0.0059(10) 0.0428(19) Uani 1 1 d U . .
P1 P 0.3438(12) 0.7632(6) -0.1600(7) 0.0332(16) Uani 1 1 d U . .
P2 P 0.3607(14) 0.6480(7) 0.2180(9) 0.0346(19) Uani 1 1 d U . .
C1 C -0.091(4) 0.891(2) 0.136(3) 0.038(4) Uani 1 1 d U . .
H1 H -0.2272 0.8700 0.1263 0.046 Uiso 1 1 calc R . .
C2 C -0.007(5) 0.942(3) 0.019(4) 0.038(5) Uani 1 1 d U . .
H2 H -0.1003 0.9586 -0.0529 0.045 Uiso 1 1 calc R . .
C3 C 0.195(5) 0.972(2) -0.007(3) 0.035(4) Uani 1 1 d U . .
H3 H 0.2174 1.0038 -0.0940 0.042 Uiso 1 1 calc R . .
C4 C 0.366(5) 0.960(2) 0.081(3) 0.034(4) Uani 1 1 d U . .
H4 H 0.4903 0.9817 0.0450 0.041 Uiso 1 1 calc R . .
C5 C 0.367(5) 0.917(2) 0.219(3) 0.032(4) Uani 1 1 d U . .
H5 H 0.4947 0.9142 0.2629 0.039 Uiso 1 1 calc R . .
C6 C 0.214(5) 0.881(2) 0.296(3) 0.036(4) Uani 1 1 d U . .
H6 H 0.2536 0.8602 0.3876 0.043 Uiso 1 1 calc R . .
C7 C 0.008(4) 0.867(2) 0.266(3) 0.034(4) Uani 1 1 d U . .
H7 H -0.0722 0.8404 0.3382 0.041 Uiso 1 1 calc R . .
C11 C 0.418(6) 0.631(2) -0.208(3) 0.051(8) Uani 1 1 d U . .
H11A H 0.4084 0.6233 -0.3096 0.077 Uiso 1 1 calc R . .
H11B H 0.3284 0.5809 -0.1641 0.077 Uiso 1 1 calc R . .
H11C H 0.5556 0.6184 -0.1764 0.077 Uiso 1 1 calc R . .
C12 C 0.157(6) 0.792(3) -0.295(3) 0.056(8) Uani 1 1 d U . .
H12A H 0.1328 0.8668 -0.2989 0.084 Uiso 1 1 calc R . .
H12B H 0.0319 0.7557 -0.2741 0.084 Uiso 1 1 calc R . .
H12C H 0.2054 0.7679 -0.3856 0.084 Uiso 1 1 calc R . .
C13 C 0.566(5) 0.833(3) -0.212(3) 0.049(7) Uani 1 1 d U . .
H13A H 0.6781 0.8136 -0.1502 0.074 Uiso 1 1 calc R . .
H13B H 0.5416 0.9078 -0.2049 0.074 Uiso 1 1 calc R . .
H13C H 0.5969 0.8149 -0.3081 0.074 Uiso 1 1 calc R . .
C21 C 0.593(5) 0.669(2) 0.312(4) 0.046(7) Uani 1 1 d U . .
H21A H 0.5812 0.7309 0.3712 0.069 Uiso 1 1 calc R . .
H21B H 0.7009 0.6804 0.2452 0.069 Uiso 1 1 calc R . .
H21C H 0.6246 0.6086 0.3696 0.069 Uiso 1 1 calc R . .
C22 C 0.189(5) 0.605(2) 0.349(3) 0.043(6) Uani 1 1 d U . .
H22A H 0.2508 0.5487 0.4039 0.064 Uiso 1 1 calc R . .
H22B H 0.0660 0.5792 0.3038 0.064 Uiso 1 1 calc R . .
H22C H 0.1569 0.6630 0.4106 0.064 Uiso 1 1 calc R . .
C23 C 0.419(6) 0.526(2) 0.136(4) 0.050(7) Uani 1 1 d U . .
H23A H 0.5269 0.5360 0.0696 0.075 Uiso 1 1 calc R . .
H23B H 0.3000 0.4994 0.0864 0.075 Uiso 1 1 calc R . .
H23C H 0.4617 0.4755 0.2071 0.075 Uiso 1 1 calc R . .

loop_
_atom_site_aniso_label
_atom_site_aniso_U_11
_atom_site_aniso_U_22
_atom_site_aniso_U_33
_atom_site_aniso_U_23
_atom_site_aniso_U_13
_atom_site_aniso_U_12
Ta1 0.0355(5) 0.0183(5) 0.0283(5) 0.0006(10) -0.0011(3) -0.0003(11)
Cl1 0.046(5) 0.034(4) 0.048(5) -0.003(4) -0.012(4) -0.012(4)
P1 0.051(5) 0.024(4) 0.024(3) -0.001(3) 0.002(3) 0.002(3)
P2 0.049(5) 0.026(4) 0.029(4) 0.005(3) -0.004(3) 0.001(4)
C1 0.036(7) 0.036(10) 0.043(11) -0.002(9) 0.005(6) 0.000(6)
C2 0.047(9) 0.035(8) 0.031(10) 0.004(9) -0.003(9) 0.014(7)
C3 0.061(12) 0.019(6) 0.024(10) 0.001(6) 0.009(8) 0.000(8)
C4 0.044(9) 0.020(8) 0.040(11) -0.006(7) 0.014(9) -0.006(8)
C5 0.040(9) 0.023(9) 0.034(9) -0.010(7) -0.004(7) 0.004(9)
C6 0.057(11) 0.026(10) 0.025(6) 0.001(6) -0.003(7) -0.001(9)
C7 0.051(10) 0.018(11) 0.035(8) 0.005(6) 0.013(7) -0.003(7)
C11 0.08(2) 0.031(10) 0.045(17) -0.007(12) 0.007(15) 0.009(11)
C12 0.074(18) 0.06(2) 0.034(9) -0.009(15) -0.018(13) 0.013(15)
C13 0.060(15) 0.047(15) 0.041(17) -0.007(14) 0.017(11) -0.007(13)
C21 0.039(12) 0.035(17) 0.06(2) 0.010(12) -0.005(10) 0.017(11)
C22 0.053(15) 0.040(17) 0.034(14) 0.017(10) -0.008(10) -0.005(13)
C23 0.07(2) 0.017(11) 0.060(19) 0.014(9) 0.001(14) 0.014(12)

loop_
_atom_type_symbol
_atom_type_description
_atom_type_scat_dispersion_real
_atom_type_scat_dispersion_imag
_atom_type_scat_source
C C 0.0033 0.0016 'International Tables Vol C Tables 4.2.6.8 and 6.1.1.4'
H H 0.0000 0.0000 'International Tables Vol C Tables 4.2.6.8 and 6.1.1.4'
P P 0.1023 0.0942 'International Tables Vol C Tables 4.2.6.8 and 6.1.1.4'
Cl Cl 0.1484 0.1585 'International Tables Vol C Tables 4.2.6.8 and 6.1.1.4'
Ta Ta -0.7052 6.5227 'International Tables Vol C Tables 4.2.6.8 and 6.1.1.4'

loop_
_geom_angle_atom_site_label_1
_geom_angle_atom_site_label_2
_geom_angle_atom_site_label_3
_geom_angle
_geom_angle_site_symmetry_1
_geom_angle_site_symmetry_3
_geom_angle_publ_flag
C5 Ta1 C1 87.9(11) . . ?
C5 Ta1 C6 34.5(11) . . ?
C1 Ta1 C6 67.4(11) . . ?
C5 Ta1 C2 86.0(12) . . ?
C1 Ta1 C2 35.9(11) . . ?
C6 Ta1 C2 85.1(11) . . ?
C5 Ta1 C7 66.6(11) . . ?
C1 Ta1 C7 36.2(10) . . ?
C6 Ta1 C7 35.7(10) . . ?
C2 Ta1 C7 66.6(11) . . ?
C5 Ta1 C4 36.1(10) . . ?
C1 Ta1 C4 88.8(11) . . ?
C6 Ta1 C4 66.3(10) . . ?
C2 Ta1 C4 66.9(12) . . ?
C7 Ta1 C4 87.7(10) . . ?
C5 Ta1 C3 66.2(10) . . ?
C1 Ta1 C3 68.0(10) . . ?
C6 Ta1 C3 85.0(10) . . ?
C2 Ta1 C3 35.9(11) . . ?
C7 Ta1 C3 86.8(9) . . ?
C4 Ta1 C3 35.1(11) . . ?
C5 Ta1 Cl1 161.8(8) . . ?
C1 Ta1 Cl1 85.8(8) . . ?
C6 Ta1 Cl1 128.0(8) . . ?
C2 Ta1 Cl1 98.7(9) . . ?
C7 Ta1 Cl1 99.0(7) . . ?
C4 Ta1 Cl1 160.3(8) . . ?
C3 Ta1 Cl1 126.3(8) . . ?
C5 Ta1 P1 115.8(8) . . ?
C1 Ta1 P1 129.4(8) . . ?
C6 Ta1 P1 150.1(8) . . ?
C2 Ta1 P1 98.5(9) . . ?
C7 Ta1 P1 165.0(7) . . ?
C4 Ta1 P1 87.8(7) . . ?
C3 Ta1 P1 81.3(7) . . ?
Cl1 Ta1 P1 81.1(3) . . ?
C5 Ta1 P2 89.9(8) . . ?
C1 Ta1 P2 128.2(8) . . ?
C6 Ta1 P2 82.5(7) . . ?
C2 Ta1 P2 163.6(8) . . ?
C7 Ta1 P2 97.2(7) . . ?
C4 Ta1 P2 117.0(9) . . ?
C3 Ta1 P2 151.9(8) . . ?
Cl1 Ta1 P2 80.7(2) . . ?
P1 Ta1 P2 97.5(3) . . ?
C13 P1 C12 105.1(18) . . ?
C13 P1 C11 99.5(17) . . ?
C12 P1 C11 101.0(16) . . ?
C13 P1 Ta1 119.0(11) . . ?
C12 P1 Ta1 109.1(12) . . ?
C11 P1 Ta1 120.9(11) . . ?
C23 P2 C21 99.2(16) . . ?
C23 P2 C22 100.4(16) . . ?
C21 P2 C22 104.7(16) . . ?
C23 P2 Ta1 122.5(11) . . ?
C21 P2 Ta1 119.4(11) . . ?
C22 P2 Ta1 108.0(10) . . ?
C2 C1 C7 127(3) . . ?
C2 C1 Ta1 73.2(17) . . ?
C7 C1 Ta1 73.6(17) . . ?
C2 C1 H1 116.6 . . ?
C7 C1 H1 116.6 . . ?
Ta1 C1 H1 129.6 . . ?
C1 C2 C3 131(3) . . ?
C1 C2 Ta1 70.9(17) . . ?
C3 C2 Ta1 73.2(17) . . ?
C1 C2 H2 114.7 . . ?
C3 C2 H2 114.7 . . ?
Ta1 C2 H2 137.5 . . ?
C4 C3 C2 129(2) . . ?
C4 C3 Ta1 72.1(16) . . ?
C2 C3 Ta1 70.9(16) . . ?
C4 C3 H3 115.7 . . ?
C2 C3 H3 115.7 . . ?
Ta1 C3 H3 136.8 . . ?
C3 C4 C5 125(3) . . ?
C3 C4 Ta1 72.8(16) . . ?
C5 C4 Ta1 69.9(16) . . ?
C3 C4 H4 117.3 . . ?
C5 C4 H4 117.3 . . ?
Ta1 C4 H4 134.3 . . ?
C6 C5 C4 130(3) . . ?
C6 C5 Ta1 73.1(17) . . ?
C4 C5 Ta1 74.0(16) . . ?
C6 C5 H5 114.8 . . ?
C4 C5 H5 114.8 . . ?
Ta1 C5 H5 132.5 . . ?
C5 C6 C7 132(3) . . ?
C5 C6 Ta1 72.4(16) . . ?
C7 C6 Ta1 73.7(16) . . ?
C5 C6 H6 114.0 . . ?
C7 C6 H6 114.0 . . ?
Ta1 C6 H6 135.9 . . ?
C6 C7 C1 126(3) . . ?
C6 C7 Ta1 70.7(15) . . ?
C1 C7 Ta1 70.2(16) . . ?
C6 C7 H7 117.1 . . ?
C1 C7 H7 117.1 . . ?
Ta1 C7 H7 137.4 . . ?
P1 C11 H11A 109.5 . . ?
P1 C11 H11B 109.5 . . ?
H11A C11 H11B 109.5 . . ?
P1 C11 H11C 109.5 . . ?
H11A C11 H11C 109.5 . . ?
H11B C11 H11C 109.5 . . ?
P1 C12 H12A 109.5 . . ?
P1 C12 H12B 109.5 . . ?
H12A C12 H12B 109.5 . . ?
P1 C12 H12C 109.5 . . ?
H12A C12 H12C 109.5 . . ?
H12B C12 H12C 109.5 . . ?
P1 C13 H13A 109.5 . . ?
P1 C13 H13B 109.5 . . ?
H13A C13 H13B 109.5 . . ?
P1 C13 H13C 109.5 . . ?
H13A C13 H13C 109.5 . . ?
H13B C13 H13C 109.5 . . ?
P2 C21 H21A 109.5 . . ?
P2 C21 H21B 109.5 . . ?
H21A C21 H21B 109.5 . . ?
P2 C21 H21C 109.5 . . ?
H21A C21 H21C 109.5 . . ?
H21B C21 H21C 109.5 . . ?
P2 C22 H22A 109.5 . . ?
P2 C22 H22B 109.5 . . ?
H22A C22 H22B 109.5 . . ?
P2 C22 H22C 109.5 . . ?
H22A C22 H22C 109.5 . . ?
H22B C22 H22C 109.5 . . ?
P2 C23 H23A 109.5 . . ?
P2 C23 H23B 109.5 . . ?
H23A C23 H23B 109.5 . . ?
P2 C23 H23C 109.5 . . ?
H23A C23 H23C 109.5 . . ?
H23B C23 H23C 109.5 . . ?

loop_
_geom_bond_atom_site_label_1
_geom_bond_atom_site_label_2
_geom_bond_distance
_geom_bond_site_symmetry_2
_geom_bond_publ_flag
Ta1 C5 2.28(3) . ?
Ta1 C1 2.29(3) . ?
Ta1 C6 2.29(3) . ?
Ta1 C2 2.32(3) . ?
Ta1 C7 2.33(3) . ?
Ta1 C4 2.34(3) . ?
Ta1 C3 2.35(3) . ?
Ta1 Cl1 2.523(8) . ?
Ta1 P1 2.599(7) . ?
Ta1 P2 2.612(8) . ?
P1 C13 1.81(3) . ?
P1 C12 1.82(3) . ?
P1 C11 1.83(3) . ?
P2 C23 1.81(3) . ?
P2 C21 1.80(3) . ?
P2 C22 1.81(3) . ?
C1 C2 1.42(4) . ?
C1 C7 1.44(4) . ?
C1 H1 0.9500 . ?
C2 C3 1.44(4) . ?
C2 H2 0.9500 . ?
C3 C4 1.41(4) . ?
C3 H3 0.9500 . ?
C4 C5 1.43(4) . ?
C4 H4 0.9500 . ?
C5 C6 1.36(4) . ?
C5 H5 0.9500 . ?
C6 C7 1.42(4) . ?
C6 H6 0.9500 . ?
C7 H7 0.9500 . ?
C11 H11A 0.9800 . ?
C11 H11B 0.9800 . ?
C11 H11C 0.9800 . ?
C12 H12A 0.9800 . ?
C12 H12B 0.9800 . ?
C12 H12C 0.9800 . ?
C13 H13A 0.9800 . ?
C13 H13B 0.9800 . ?
C13 H13C 0.9800 . ?
C21 H21A 0.9800 . ?
C21 H21B 0.9800 . ?
C21 H21C 0.9800 . ?
C22 H22A 0.9800 . ?
C22 H22B 0.9800 . ?
C22 H22C 0.9800 . ?
C23 H23A 0.9800 . ?
C23 H23B 0.9800 . ?
C23 H23C 0.9800 . ?
